data_8102601
loop_
_publ_author_name
'Keiko Miyamoto'
'Tomoko Yajima'
'Ernst Horn'
'Yutaka Fukuda'

_publ_section_title
;
 Crystal structure of
 ethanolato-dibenzoylmethanato-(R,R-dibenzoylstilbenediamine)-nitratonickel(II),
 Ni(C2H5OH)(C15H11O2)(C28H26N2)(NO3)
;
_journal_issue 1
_journal_name_full 'Zeitschrift f\"ur Kristallographie - New Crystal Structures'
_journal_page_first 161
_journal_volume 225
_journal_year 2010
_chemical_formula_moiety 'C45 H43 N3 O6 Ni '
_chemical_formula_sum 'C45 H43 N3 Ni O6'
_chemical_formula_weight 779.54
_space_group_IT_number 4
_symmetry_cell_setting monoclinic
_symmetry_Int_Tables_number 4
_symmetry_space_group_name_Hall 'P 2yb'
_symmetry_space_group_name_H-M 'P 1 21 1'
_cell_angle_alpha 90
_cell_angle_beta 96.008(2)
_cell_angle_gamma 90
_cell_formula_units_Z 2
_cell_length_a 12.115(2)
_cell_length_b 13.496(2)
_cell_length_c 12.524(2)
_cell_measurement_temperature 273.2
_cell_volume 2036.5(6)
_computing_cell_refinement 'Bruker SMART'
_computing_data_collection 'Bruker SMART'
_computing_data_reduction 'Bruker SAINT'
_computing_molecular_graphics 'Bruker SHELXTL'
_computing_publication_material 'Bruker SHELXTL'
_computing_structure_refinement 'SHELXL-97 (Sheldrick, 1997)'
_computing_structure_solution 'SHELXS-97 (Sheldrick, 1990)'
_diffrn_measured_fraction_theta_full 0.9125
_diffrn_measured_fraction_theta_max 0.9125
_diffrn_measurement_device_type 'CCD area detector'
_diffrn_radiation_monochromator graphite
_diffrn_radiation_source 'fine-focus sealed tube'
_diffrn_radiation_type 'Mo K\a'
_diffrn_radiation_wavelength 0.7107
_diffrn_reflns_av_R_equivalents 0.021
_diffrn_reflns_limit_h_max 15
_diffrn_reflns_limit_h_min -15
_diffrn_reflns_limit_k_max 14
_diffrn_reflns_limit_k_min -17
_diffrn_reflns_limit_l_max 13
_diffrn_reflns_limit_l_min -15
_diffrn_reflns_number 12310
_diffrn_reflns_theta_full 28.33
_diffrn_reflns_theta_max 28.33
_exptl_absorpt_coefficient_mu 0.527
_exptl_absorpt_correction_type 'empirical (SADABS)'
_exptl_crystal_colour green
_exptl_crystal_density_diffrn 1.271
_exptl_crystal_density_method 'not measured'
_exptl_crystal_description block
_exptl_crystal_size_max 0.34
_exptl_crystal_size_mid 0.35
_exptl_crystal_size_min 0.40
_refine_diff_density_max 0.98
_refine_diff_density_min -0.73
_refine_ls_extinction_method 'not applied'
_refine_ls_goodness_of_fit_ref 0.264
_refine_ls_hydrogen_treatment mixed
_refine_ls_number_parameters 496
_refine_ls_number_reflns 4093
_refine_ls_R_factor_gt 0.0623
_refine_ls_shift/su_max 0.0312
_refine_ls_structure_factor_coef F
_refine_ls_weighting_scheme unit
_refine_ls_wR_factor_ref 0.0628
_reflns_number_gt 4093
_reflns_number_total 4827
_reflns_threshold_expression F^2^>2.0\s(F^2^)
_cod_data_source_file 1267-2830.cff
_cod_data_source_block A_TEXRAY.INF_file_is_not_p
_cod_original_cell_volume 2036.7(5)
_cod_original_formula_sum 'C45 H43 N3 O6 Ni '
_cod_database_code 8102601

loop_
_symmetry_equiv_pos_as_xyz
x,y,z
-x,1/2+y,-z

loop_
_atom_site_label
_atom_site_type_symbol
_atom_site_fract_x
_atom_site_fract_y
_atom_site_fract_z
_atom_site_U_iso_or_equiv
_atom_site_adp_type
_atom_site_occupancy
_atom_site_calc_flag
_atom_site_refinement_flags
_atom_site_disorder_assembly
_atom_site_disorder_group
Ni(1) Ni 0.97197(10) 0.1990(2) 0.3662(1) 0.0397(3) Uani 1.00 d . . .
O(1) O 1.0786(7) 0.2877(7) 0.4800(8) 0.060(2) Uani 1.00 d . . .
O(2) O 0.9568(8) 0.3779(8) 0.5460(10) 0.082(3) Uani 1.00 d . . .
O(3) O 1.1267(8) 0.4162(8) 0.5735(9) 0.086(3) Uani 1.00 d . . .
O(4) O 1.0867(6) 0.2299(6) 0.2702(6) 0.047(2) Uani 1.00 d . . .
O(5) O 0.8840(6) 0.3189(6) 0.3072(7) 0.050(2) Uani 1.00 d . . .
O(6) O 1.0695(6) 0.0802(6) 0.4255(7) 0.052(2) Uani 1.00 d . . .
N(1) N 1.0557(9) 0.3597(8) 0.5325(9) 0.058(3) Uani 1.00 d . . .
N(2) N 0.8647(7) 0.1026(8) 0.2731(8) 0.044(2) Uani 1.00 d . . .
N(3) N 0.8515(6) 0.1845(7) 0.4715(7) 0.041(2) Uani 1.00 d . . .
C(1) C 1.0953(9) 0.3069(9) 0.2189(9) 0.047(3) Uani 1.00 d . . .
C(2) C 1.0186(9) 0.3866(10) 0.206(1) 0.055(3) Uani 1.00 d . . .
C(3) C 0.9178(9) 0.3862(9) 0.2521(9) 0.047(3) Uani 1.00 d . . .
C(4) C 1.2027(9) 0.3194(10) 0.1672(10) 0.050(3) Uani 1.00 d . . .
C(5) C 1.298(1) 0.284(1) 0.223(1) 0.062(4) Uani 1.00 d . . .
C(6) C 1.399(1) 0.296(1) 0.180(1) 0.079(4) Uani 1.00 d . . .
C(7) C 1.401(1) 0.336(1) 0.081(1) 0.081(5) Uani 1.00 d . . .
C(8) C 1.307(1) 0.369(2) 0.024(1) 0.085(5) Uani 1.00 d . . .
C(9) C 1.206(1) 0.362(1) 0.069(1) 0.070(4) Uani 1.00 d . . .
C(10) C 0.8452(10) 0.4753(10) 0.2329(10) 0.051(3) Uani 1.00 d . . .
C(11) C 0.885(1) 0.570(1) 0.228(1) 0.073(4) Uani 1.00 d . . .
C(12) C 0.814(2) 0.651(1) 0.215(2) 0.108(6) Uani 1.00 d . . .
C(13) C 0.701(2) 0.634(1) 0.202(2) 0.115(6) Uani 1.00 d . . .
C(14) C 0.662(1) 0.542(1) 0.206(2) 0.106(6) Uani 1.00 d . . .
C(15) C 0.731(1) 0.462(1) 0.222(1) 0.075(4) Uani 1.00 d . . .
C(16) C 0.7514(8) 0.1362(9) 0.2956(9) 0.044(2) Uani 1.00 d . . .
C(17) C 0.7479(8) 0.1410(9) 0.4166(9) 0.043(2) Uani 1.00 d . . .
C(18) C 0.8776(10) 0.103(1) 0.1572(10) 0.057(3) Uani 1.00 d . . .
C(19) C 0.9721(10) 0.038(1) 0.1303(10) 0.061(3) Uani 1.00 d . . .
C(20) C 0.974(1) -0.061(1) 0.157(1) 0.078(4) Uani 1.00 d . . .
C(21) C 1.056(1) -0.123(2) 0.128(1) 0.108(6) Uani 1.00 d . . .
C(22) C 1.136(2) -0.086(2) 0.071(2) 0.128(7) Uani 1.00 d . . .
C(23) C 1.139(1) 0.011(2) 0.046(1) 0.107(6) Uani 1.00 d . . .
C(24) C 1.055(1) 0.075(2) 0.074(1) 0.085(5) Uani 1.00 d . . .
C(25) C 0.6570(9) 0.0720(10) 0.2406(10) 0.049(3) Uani 1.00 d . . .
C(26) C 0.588(1) 0.112(1) 0.157(1) 0.064(4) Uani 1.00 d . . .
C(27) C 0.499(1) 0.056(1) 0.108(1) 0.079(4) Uani 1.00 d . . .
C(28) C 0.481(1) -0.037(1) 0.145(1) 0.077(4) Uani 1.00 d . . .
C(29) C 0.550(1) -0.078(1) 0.227(1) 0.073(4) Uani 1.00 d . . .
C(30) C 0.639(1) -0.023(1) 0.274(1) 0.058(3) Uani 1.00 d . . .
C(31) C 0.6435(8) 0.195(1) 0.4440(9) 0.058(3) Uani 1.00 d . . .
C(32) C 0.635(1) 0.295(1) 0.429(1) 0.074(4) Uani 1.00 d . . .
C(33) C 0.543(1) 0.346(2) 0.455(2) 0.113(6) Uani 1.00 d . . .
C(34) C 0.459(1) 0.296(2) 0.497(2) 0.118(5) Uani 1.00 d . . .
C(35) C 0.4654(10) 0.200(2) 0.510(1) 0.112(5) Uani 1.00 d . . .
C(36) C 0.559(1) 0.144(1) 0.485(1) 0.079(5) Uani 1.00 d . . .
C(37) C 0.8883(9) 0.1368(9) 0.5739(9) 0.047(3) Uani 1.00 d . . .
C(38) C 0.8040(9) 0.140(1) 0.6557(10) 0.052(3) Uani 1.00 d . . .
C(39) C 0.757(1) 0.056(1) 0.688(1) 0.078(5) Uani 1.00 d . . .
C(40) C 0.678(1) 0.061(2) 0.762(2) 0.107(6) Uani 1.00 d . . .
C(41) C 0.647(1) 0.151(2) 0.799(1) 0.102(5) Uani 1.00 d . . .
C(42) C 0.693(1) 0.236(2) 0.767(1) 0.096(6) Uani 1.00 d . . .
C(43) C 0.773(1) 0.231(1) 0.694(1) 0.069(4) Uani 1.00 d . . .
C(44) C 1.1896(10) 0.082(1) 0.445(1) 0.064(3) Uani 1.00 d . . .
C(45) C 1.242(1) 0.030(1) 0.359(2) 0.086(5) Uani 1.00 d . . .
H(1) H 1.0384 0.4498 0.1583 0.0655 Uiso 1.00 calc . . .
H(2) H 1.2957 0.2483 0.2999 0.0749 Uiso 1.00 calc . . .
H(3) H 1.4757 0.2732 0.2257 0.0943 Uiso 1.00 calc . . .
H(4) H 1.4792 0.3419 0.0465 0.0972 Uiso 1.00 calc . . .
H(5) H 1.3098 0.4009 -0.0550 0.1026 Uiso 1.00 calc . . .
H(6) H 1.1307 0.3891 0.0250 0.0845 Uiso 1.00 calc . . .
H(7) H 0.9736 0.5816 0.2358 0.0881 Uiso 1.00 calc . . .
H(8) H 0.8469 0.7250 0.2137 0.1298 Uiso 1.00 calc . . .
H(9) H 0.6446 0.6951 0.1889 0.1381 Uiso 1.00 calc . . .
H(10) H 0.5729 0.5300 0.1954 0.1277 Uiso 1.00 calc . . .
H(11) H 0.6970 0.3884 0.2268 0.0901 Uiso 1.00 calc . . .
H(12) H 0.7398 0.2106 0.2648 0.0522 Uiso 1.00 calc . . .
H(13) H 0.7431 0.0733 0.4420 0.0520 Uiso 1.00 calc . . .
H(14) H 0.8092 0.0793 0.1182 0.0679 Uiso 1.00 calc . . .
H(15) H 0.8918 0.1703 0.1353 0.0679 Uiso 1.00 calc . . .
H(16) H 0.9101 -0.0901 0.2022 0.0930 Uiso 1.00 calc . . .
H(17) H 1.0565 -0.2003 0.1497 0.1294 Uiso 1.00 calc . . .
H(18) H 1.1986 -0.1355 0.0452 0.1537 Uiso 1.00 calc . . .
H(19) H 1.2059 0.0393 0.0037 0.1286 Uiso 1.00 calc . . .
H(20) H 1.0551 0.1521 0.0524 0.1020 Uiso 1.00 calc . . .
H(21) H 0.6027 0.1857 0.1296 0.0768 Uiso 1.00 calc . . .
H(22) H 0.4458 0.0867 0.0415 0.0947 Uiso 1.00 calc . . .
H(23) H 0.4105 -0.0787 0.1087 0.0924 Uiso 1.00 calc . . .
H(24) H 0.5348 -0.1521 0.2550 0.0871 Uiso 1.00 calc . . .
H(25) H 0.6943 -0.0556 0.3378 0.0696 Uiso 1.00 calc . . .
H(26) H 0.7014 0.3352 0.3969 0.0893 Uiso 1.00 calc . . .
H(27) H 0.5373 0.4250 0.4429 0.1355 Uiso 1.00 calc . . .
H(28) H 0.3870 0.3358 0.5180 0.1413 Uiso 1.00 calc . . .
H(29) H 0.3977 0.1618 0.5424 0.1347 Uiso 1.00 calc . . .
H(30) H 0.5628 0.0648 0.4970 0.0944 Uiso 1.00 calc . . .
H(31) H 0.9043 0.0678 0.5600 0.0560 Uiso 1.00 calc . . .
H(32) H 0.9555 0.1696 0.6045 0.0560 Uiso 1.00 calc . . .
H(33) H 0.7799 -0.0144 0.6572 0.0941 Uiso 1.00 calc . . .
H(34) H 0.6413 -0.0057 0.7891 0.1280 Uiso 1.00 calc . . .
H(35) H 0.5855 0.1549 0.8548 0.1219 Uiso 1.00 calc . . .
H(36) H 0.6688 0.3070 0.7969 0.1156 Uiso 1.00 calc . . .
H(37) H 0.8099 0.2976 0.6674 0.0827 Uiso 1.00 calc . . .
H(38) H 1.2145 0.1502 0.4478 0.0771 Uiso 1.00 calc . . .
H(39) H 1.2120 0.0498 0.5131 0.0771 Uiso 1.00 calc . . .
H(40) H 1.2174 -0.0389 0.3556 0.1035 Uiso 1.00 calc . . .
H(41) H 1.2205 0.0616 0.2907 0.1035 Uiso 1.00 calc . . .
H(42) H 1.3220 0.0318 0.3747 0.1035 Uiso 1.00 calc . . .

loop_
_atom_site_aniso_label
_atom_site_aniso_U_11
_atom_site_aniso_U_22
_atom_site_aniso_U_33
_atom_site_aniso_U_12
_atom_site_aniso_U_13
_atom_site_aniso_U_23
Ni(1) 0.0294(5) 0.0364(5) 0.0525(6) -0.0011(7) 0.0012(4) 0.0069(8)
O(1) 0.044(4) 0.053(5) 0.080(6) 0.000(3) -0.011(4) -0.024(4)
O(2) 0.057(4) 0.062(6) 0.129(9) -0.001(5) 0.018(6) -0.028(6)
O(3) 0.066(6) 0.070(6) 0.119(8) -0.025(5) -0.004(6) -0.035(6)
O(4) 0.039(3) 0.047(4) 0.059(4) -0.001(3) 0.015(3) 0.008(3)
O(5) 0.035(4) 0.045(4) 0.069(5) 0.009(3) 0.003(3) 0.017(4)
O(6) 0.034(3) 0.041(4) 0.078(6) 0.004(3) -0.004(4) 0.009(4)
N(1) 0.057(4) 0.040(5) 0.076(7) -0.001(4) 0.004(5) -0.001(4)
N(2) 0.027(3) 0.049(5) 0.053(4) 0.003(3) -0.002(3) -0.003(4)
N(3) 0.032(3) 0.042(6) 0.048(4) -0.003(3) 0.001(2) -0.002(4)
C(1) 0.040(5) 0.048(5) 0.052(6) -0.006(4) 0.003(4) 0.005(5)
C(2) 0.042(5) 0.054(6) 0.067(7) 0.000(5) 0.004(5) 0.023(6)
C(3) 0.040(5) 0.048(5) 0.050(6) 0.001(4) -0.011(4) 0.009(4)
C(4) 0.042(4) 0.050(6) 0.059(6) -0.005(5) 0.011(4) 0.001(5)
C(5) 0.050(5) 0.069(8) 0.070(8) 0.019(6) 0.012(5) 0.018(7)
C(6) 0.046(6) 0.09(1) 0.099(9) 0.017(7) 0.018(6) 0.017(9)
C(7) 0.062(7) 0.09(1) 0.097(9) 0.009(8) 0.035(6) 0.006(8)
C(8) 0.072(7) 0.12(1) 0.070(9) 0.006(9) 0.030(6) 0.031(9)
C(9) 0.063(7) 0.09(1) 0.060(7) 0.002(8) 0.008(6) 0.021(7)
C(10) 0.050(5) 0.051(5) 0.052(6) 0.012(4) 0.000(5) 0.016(6)
C(11) 0.066(8) 0.052(6) 0.10(1) 0.001(5) -0.008(8) 0.005(8)
C(12) 0.113(9) 0.037(8) 0.17(2) 0.019(7) 0.00(1) 0.00(1)
C(13) 0.106(9) 0.076(8) 0.16(2) 0.053(8) 0.02(1) 0.03(1)
C(14) 0.066(9) 0.089(8) 0.17(2) 0.039(6) 0.03(1) 0.04(1)
C(15) 0.050(5) 0.076(9) 0.10(1) 0.007(6) 0.000(7) 0.032(8)
C(16) 0.028(4) 0.047(6) 0.054(4) 0.007(4) -0.004(4) -0.001(5)
C(17) 0.032(4) 0.043(6) 0.054(4) -0.004(4) -0.002(4) 0.005(5)
C(18) 0.044(6) 0.071(8) 0.052(5) 0.002(5) -0.004(5) 0.001(6)
C(19) 0.041(5) 0.093(8) 0.047(6) 0.005(5) -0.010(4) -0.021(6)
C(20) 0.069(8) 0.095(8) 0.064(9) 0.008(7) -0.010(7) -0.007(8)
C(21) 0.09(1) 0.13(1) 0.10(1) 0.061(9) -0.025(8) -0.04(1)
C(22) 0.08(1) 0.19(2) 0.10(1) 0.06(1) -0.008(9) -0.05(1)
C(23) 0.053(8) 0.20(2) 0.066(9) 0.01(1) 0.011(7) -0.04(1)
C(24) 0.060(7) 0.14(2) 0.058(8) -0.021(8) 0.014(6) -0.009(10)
C(25) 0.029(5) 0.056(5) 0.061(6) -0.002(4) 0.002(4) -0.012(5)
C(26) 0.046(6) 0.077(9) 0.066(8) 0.005(6) -0.006(5) 0.009(7)
C(27) 0.046(7) 0.103(10) 0.082(10) -0.001(7) -0.021(6) -0.004(8)
C(28) 0.043(6) 0.099(9) 0.087(9) -0.020(7) 0.000(6) -0.028(7)
C(29) 0.060(7) 0.071(9) 0.086(9) -0.026(6) 0.004(6) -0.019(7)
C(30) 0.053(6) 0.059(6) 0.061(8) -0.006(5) 0.001(6) -0.004(6)
C(31) 0.034(4) 0.074(6) 0.066(6) 0.009(5) -0.003(4) -0.022(8)
C(32) 0.068(8) 0.077(6) 0.076(9) 0.017(7) -0.004(7) -0.003(8)
C(33) 0.080(8) 0.14(1) 0.11(1) 0.073(8) -0.003(8) -0.03(1)
C(34) 0.053(7) 0.19(1) 0.11(1) 0.062(8) -0.010(7) -0.07(1)
C(35) 0.033(5) 0.18(1) 0.12(1) 0.004(10) 0.016(7) -0.07(1)
C(36) 0.037(6) 0.11(1) 0.09(1) -0.022(6) 0.006(6) -0.023(9)
C(37) 0.034(5) 0.051(6) 0.053(5) -0.002(5) -0.002(4) 0.008(5)
C(38) 0.033(5) 0.066(6) 0.055(6) 0.003(5) -0.002(4) 0.005(6)
C(39) 0.060(8) 0.063(8) 0.11(1) 0.003(7) 0.020(7) 0.029(9)
C(40) 0.071(9) 0.12(1) 0.13(1) 0.00(1) 0.051(8) 0.05(1)
C(41) 0.058(8) 0.15(1) 0.11(1) 0.007(9) 0.042(8) 0.01(1)
C(42) 0.065(9) 0.13(1) 0.10(1) 0.006(9) 0.026(7) -0.03(1)
C(43) 0.061(7) 0.062(8) 0.083(9) -0.008(6) 0.007(6) -0.012(7)
C(44) 0.036(3) 0.055(7) 0.097(9) 0.000(5) -0.015(6) 0.009(7)
C(45) 0.060(8) 0.08(1) 0.13(1) 0.010(8) 0.019(8) -0.020(9)

loop_
_atom_type_symbol
_atom_type_description
_atom_type_scat_dispersion_real
_atom_type_scat_dispersion_imag
_atom_type_scat_source
C C 0.003 0.002
;International Tables for Crystallography
(1992, Vol. C, Tables 4.2.6.8 and 6.1.1.1)
;
H H 0.000 0.000
;International Tables for Crystallography
(1992, Vol. C, Table 6.1.1.2)
;
N N 0.006 0.003
;International Tables for Crystallography
(1992, Vol. C, Tables 4.2.6.8 and 6.1.1.1)
;
Ni Ni 0.339 1.112
;International Tables for Crystallography
(1992, Vol. C, Tables 4.2.6.8 and 6.1.1.1)
;
O O 0.011 0.006
;International Tables for Crystallography
(1992, Vol. C, Tables 4.2.6.8 and 6.1.1.1)
;

loop_
_geom_angle_atom_site_label_1
_geom_angle_atom_site_label_2
_geom_angle_atom_site_label_3
_geom_angle
_geom_angle_site_symmetry_1
_geom_angle_site_symmetry_2
_geom_angle_site_symmetry_3
_geom_angle_publ_flag
O(1) Ni(1) O(4) 82.8(2) . . . yes
O(1) Ni(1) O(5) 93.1(2) . . . yes
O(1) Ni(1) O(6) 85.1(2) . . . yes
O(1) Ni(1) N(2) 172.8(2) . . . yes
O(1) Ni(1) N(3) 92.6(2) . . . yes
O(4) Ni(1) O(5) 89.2(2) . . . yes
O(4) Ni(1) O(6) 88.3(2) . . . yes
O(4) Ni(1) N(2) 103.1(2) . . . yes
O(4) Ni(1) N(3) 173.2(2) . . . yes
O(5) Ni(1) O(6) 177.1(2) . . . yes
O(5) Ni(1) N(2) 91.2(2) . . . yes
O(5) Ni(1) N(3) 86.0(2) . . . yes
O(6) Ni(1) N(2) 90.9(2) . . . yes
O(6) Ni(1) N(3) 96.4(2) . . . yes
N(2) Ni(1) N(3) 81.9(2) . . . yes
Ni(1) O(1) O(2) 100.3(2) . . . yes
Ni(1) O(1) O(3) 155.8(3) . . . yes
Ni(1) O(1) N(1) 129.5(4) . . . yes
O(2) O(1) O(3) 59.2(2) . . . yes
O(2) O(1) N(1) 30.3(3) . . . yes
O(3) O(1) N(1) 28.9(3) . . . yes
O(1) O(2) O(3) 60.3(2) . . . yes
O(1) O(2) N(1) 29.5(3) . . . yes
O(3) O(2) N(1) 30.8(3) . . . yes
O(1) O(3) O(2) 60.6(2) . . . yes
O(1) O(3) N(1) 28.9(3) . . . yes
O(2) O(3) N(1) 31.7(3) . . . yes
Ni(1) O(4) C(1) 126.7(4) . . . yes
Ni(1) O(5) C(3) 126.5(4) . . . yes
Ni(1) O(6) C(44) 124.7(4) . . . yes
O(1) N(1) O(2) 120.3(5) . . . yes
O(1) N(1) O(3) 122.2(6) . . . yes
O(2) N(1) O(3) 117.5(6) . . . yes
Ni(1) N(2) C(16) 103.5(3) . . . yes
Ni(1) N(2) C(18) 114.8(4) . . . yes
C(16) N(2) C(18) 112.2(4) . . . yes
Ni(1) N(3) C(17) 111.1(3) . . . yes
Ni(1) N(3) C(37) 115.4(3) . . . yes
C(17) N(3) C(37) 113.4(4) . . . yes
O(4) C(1) C(2) 127.6(5) . . . yes
O(4) C(1) C(4) 115.9(5) . . . yes
C(2) C(1) C(4) 116.4(5) . . . yes
C(1) C(2) C(3) 122.3(6) . . . yes
O(5) C(3) C(2) 125.9(6) . . . yes
O(5) C(3) C(10) 117.2(5) . . . yes
C(2) C(3) C(10) 116.9(6) . . . yes
C(1) C(4) C(5) 117.3(6) . . . yes
C(1) C(4) C(9) 122.5(6) . . . yes
C(5) C(4) C(9) 120.2(6) . . . yes
C(4) C(5) C(6) 119.3(7) . . . yes
C(5) C(6) C(7) 119.9(7) . . . yes
C(6) C(7) C(8) 121.1(7) . . . yes
C(7) C(8) C(9) 119.2(7) . . . yes
C(4) C(9) C(8) 120.1(7) . . . yes
C(3) C(10) C(11) 123.6(6) . . . yes
C(3) C(10) C(15) 118.4(6) . . . yes
C(11) C(10) C(15) 118.0(6) . . . yes
C(10) C(11) C(12) 121.6(7) . . . yes
C(11) C(12) C(13) 118.3(8) . . . yes
C(12) C(13) C(14) 120.6(8) . . . yes
C(13) C(14) C(15) 121.1(8) . . . yes
C(10) C(15) C(14) 120.4(8) . . . yes
N(2) C(16) C(17) 108.8(4) . . . yes
N(2) C(16) C(25) 113.4(5) . . . yes
C(17) C(16) C(25) 111.9(5) . . . yes
N(3) C(17) C(16) 111.5(4) . . . yes
N(3) C(17) C(31) 112.6(5) . . . yes
C(16) C(17) C(31) 110.7(4) . . . yes
N(2) C(18) C(19) 112.2(5) . . . yes
C(18) C(19) C(20) 120.3(7) . . . yes
C(18) C(19) C(24) 120.6(8) . . . yes
C(20) C(19) C(24) 119.0(8) . . . yes
C(19) C(20) C(21) 121.2(9) . . . yes
C(20) C(21) C(22) 119(1) . . . yes
C(21) C(22) C(23) 121.1(10) . . . yes
C(22) C(23) C(24) 119.7(10) . . . yes
C(19) C(24) C(23) 119.4(10) . . . yes
C(16) C(25) C(26) 119.0(6) . . . yes
C(16) C(25) C(30) 121.6(6) . . . yes
C(26) C(25) C(30) 119.3(6) . . . yes
C(25) C(26) C(27) 120.4(7) . . . yes
C(26) C(27) C(28) 119.2(7) . . . yes
C(27) C(28) C(29) 121.2(7) . . . yes
C(28) C(29) C(30) 119.1(7) . . . yes
C(25) C(30) C(29) 120.7(7) . . . yes
C(17) C(31) C(32) 119.6(6) . . . yes
C(17) C(31) C(36) 120.7(8) . . . yes
C(32) C(31) C(36) 119.8(7) . . . yes
C(31) C(32) C(33) 120.6(9) . . . yes
C(32) C(33) C(34) 120.1(10) . . . yes
C(33) C(34) C(35) 119.9(8) . . . yes
C(34) C(35) C(36) 122.4(9) . . . yes
C(31) C(36) C(35) 117.3(9) . . . yes
N(3) C(37) C(38) 114.3(5) . . . yes
C(37) C(38) C(39) 120.7(7) . . . yes
C(37) C(38) C(43) 119.5(6) . . . yes
C(39) C(38) C(43) 119.7(6) . . . yes
C(38) C(39) C(40) 119.9(8) . . . yes
C(39) C(40) C(41) 119.7(9) . . . yes
C(40) C(41) C(42) 121.2(7) . . . yes
C(41) C(42) C(43) 118.7(9) . . . yes
C(38) C(43) C(42) 120.7(7) . . . yes
O(6) C(44) C(45) 111.6(6) . . . yes

loop_
_geom_bond_atom_site_label_1
_geom_bond_atom_site_label_2
_geom_bond_distance
_geom_bond_site_symmetry_1
_geom_bond_site_symmetry_2
_geom_bond_publ_flag
Ni(1) O(1) 2.179(4) . . yes
Ni(1) O(4) 1.976(4) . . yes
Ni(1) O(5) 2.033(4) . . yes
Ni(1) O(6) 2.083(4) . . yes
Ni(1) N(2) 2.105(5) . . yes
Ni(1) N(3) 2.076(4) . . yes
O(1) O(2) 2.145(7) . . yes
O(1) O(3) 2.138(7) . . yes
O(1) N(1) 1.221(7) . . yes
O(2) O(3) 2.115(7) . . yes
O(2) N(1) 1.252(7) . . yes
O(3) N(1) 1.221(7) . . yes
O(4) C(1) 1.232(7) . . yes
O(5) C(3) 1.237(7) . . yes
O(6) C(44) 1.449(7) . . yes
N(2) C(16) 1.500(7) . . yes
N(2) C(18) 1.476(8) . . yes
N(3) C(17) 1.488(6) . . yes
N(3) C(37) 1.462(7) . . yes
C(1) C(2) 1.419(9) . . yes
C(1) C(4) 1.523(8) . . yes
C(2) C(3) 1.407(8) . . yes
C(3) C(10) 1.495(8) . . yes
C(4) C(5) 1.375(9) . . yes
C(4) C(9) 1.364(9) . . yes
C(5) C(6) 1.395(10) . . yes
C(6) C(7) 1.36(1) . . yes
C(7) C(8) 1.36(1) . . yes
C(8) C(9) 1.40(1) . . yes
C(10) C(11) 1.366(10) . . yes
C(10) C(15) 1.385(9) . . yes
C(11) C(12) 1.39(1) . . yes
C(12) C(13) 1.38(1) . . yes
C(13) C(14) 1.33(1) . . yes
C(14) C(15) 1.37(1) . . yes
C(16) C(17) 1.521(8) . . yes
C(16) C(25) 1.538(8) . . yes
C(17) C(31) 1.531(8) . . yes
C(18) C(19) 1.512(10) . . yes
C(19) C(20) 1.37(1) . . yes
C(19) C(24) 1.38(1) . . yes
C(20) C(21) 1.38(1) . . yes
C(21) C(22) 1.36(2) . . yes
C(22) C(23) 1.35(2) . . yes
C(23) C(24) 1.42(1) . . yes
C(25) C(26) 1.374(9) . . yes
C(25) C(30) 1.378(9) . . yes
C(26) C(27) 1.403(10) . . yes
C(27) C(28) 1.36(1) . . yes
C(28) C(29) 1.38(1) . . yes
C(29) C(30) 1.386(9) . . yes
C(31) C(32) 1.37(1) . . yes
C(31) C(36) 1.38(1) . . yes
C(32) C(33) 1.37(1) . . yes
C(33) C(34) 1.37(1) . . yes
C(34) C(35) 1.31(2) . . yes
C(35) C(36) 1.42(1) . . yes
C(37) C(38) 1.521(8) . . yes
C(38) C(39) 1.35(1) . . yes
C(38) C(43) 1.374(10) . . yes
C(39) C(40) 1.39(1) . . yes
C(40) C(41) 1.37(1) . . yes
C(41) C(42) 1.35(1) . . yes
C(42) C(43) 1.40(1) . . yes
C(44) C(45) 1.48(1) . . yes

loop_
_geom_contact_atom_site_label_1
_geom_contact_atom_site_label_2
_geom_contact_distance
_geom_contact_site_symmetry_1
_geom_contact_site_symmetry_2
_geom_contact_publ_flag
O(2) O(6) 2.776(7) . 2_756 ?
O(2) C(44) 3.283(9) . 2_756 ?
O(2) C(45) 3.46(1) . 2_756 ?
O(3) N(2) 3.161(7) . 2_756 ?
O(3) O(6) 3.249(7) . 2_756 ?
O(3) C(30) 3.355(8) . 2_756 ?
O(3) C(17) 3.390(8) . 2_756 ?
O(3) C(37) 3.499(9) . 2_756 ?
O(6) N(1) 3.405(7) . 2_746 ?
C(6) C(26) 3.41(1) . 1_655 ?
C(9) C(20) 3.54(1) . 2_755 ?
C(10) C(23) 3.55(1) . 2_755 ?
C(11) C(23) 3.50(1) . 2_755 ?
C(21) C(43) 3.50(1) . 2_746 ?

loop_
_geom_torsion_atom_site_label_1
_geom_torsion_atom_site_label_2
_geom_torsion_atom_site_label_3
_geom_torsion_atom_site_label_4
_geom_torsion
_geom_torsion_site_symmetry_1
_geom_torsion_site_symmetry_2
_geom_torsion_site_symmetry_3
_geom_torsion_site_symmetry_4
_geom_torsion_publ_flag
Ni(1) O(1) O(2) O(3) -166.2(3) . . . . yes
Ni(1) O(1) O(2) N(1) -166.2(7) . . . . yes
Ni(1) O(1) O(3) O(2) 34.9(8) . . . . yes
Ni(1) O(1) O(3) N(1) 34.8(10) . . . . yes
Ni(1) O(1) N(1) O(2) 17.7(9) . . . . yes
Ni(1) O(1) N(1) O(3) -162.4(5) . . . . yes
Ni(1) O(4) C(1) C(2) -8.3(9) . . . . yes
Ni(1) O(4) C(1) C(4) 169.2(4) . . . . yes
Ni(1) O(5) C(3) C(2) 10.0(9) . . . . yes
Ni(1) O(5) C(3) C(10) -170.0(4) . . . . yes
Ni(1) O(6) C(44) C(45) -102.7(6) . . . . yes
Ni(1) N(2) C(16) C(17) -51.5(5) . . . . yes
Ni(1) N(2) C(16) C(25) -176.7(4) . . . . yes
Ni(1) N(2) C(18) C(19) 82.3(6) . . . . yes
Ni(1) N(3) C(17) C(16) -10.0(6) . . . . yes
Ni(1) N(3) C(17) C(31) -135.2(5) . . . . yes
Ni(1) N(3) C(37) C(38) 171.5(4) . . . . yes
O(1) Ni(1) O(4) C(1) -81.0(5) . . . . yes
O(1) Ni(1) O(5) C(3) 69.6(5) . . . . yes
O(1) Ni(1) O(6) C(44) -44.3(5) . . . . yes
O(1) Ni(1) N(2) C(16) 76(1) . . . . yes
O(1) Ni(1) N(2) C(18) -160(1) . . . . yes
O(1) Ni(1) N(3) C(17) 169.6(4) . . . . yes
O(1) Ni(1) N(3) C(37) -59.6(4) . . . . yes
O(1) O(2) O(3) N(1) 0.1(6) . . . . yes
O(1) O(2) N(1) O(3) -179(1) . . . . yes
O(1) O(3) O(2) N(1) -0.1(6) . . . . yes
O(1) O(3) N(1) O(2) 179(1) . . . . yes
O(1) N(1) O(2) O(3) 179(1) . . . . yes
O(1) N(1) O(3) O(2) -179(1) . . . . yes
O(2) O(1) Ni(1) O(4) 135.3(3) . . . . yes
O(2) O(1) Ni(1) O(5) 46.5(3) . . . . yes
O(2) O(1) Ni(1) O(6) -135.8(3) . . . . yes
O(2) O(1) Ni(1) N(2) -79(1) . . . . yes
O(2) O(1) Ni(1) N(3) -39.6(3) . . . . yes
O(2) O(1) O(3) N(1) -0.1(7) . . . . yes
O(2) O(1) N(1) O(3) 179(1) . . . . yes
O(2) O(3) O(1) N(1) 0.1(7) . . . . yes
O(2) N(1) O(1) O(3) -179(1) . . . . yes
O(3) O(1) Ni(1) O(4) 105.4(8) . . . . yes
O(3) O(1) Ni(1) O(5) 16.6(8) . . . . yes
O(3) O(1) Ni(1) O(6) -165.7(8) . . . . yes
O(3) O(1) Ni(1) N(2) -109(1) . . . . yes
O(3) O(1) Ni(1) N(3) -69.5(8) . . . . yes
O(3) O(1) O(2) N(1) 0.1(6) . . . . yes
O(3) O(2) O(1) N(1) -0.1(6) . . . . yes
O(4) Ni(1) O(1) N(1) 126.3(6) . . . . yes
O(4) Ni(1) O(5) C(3) -13.2(5) . . . . yes
O(4) Ni(1) O(6) C(44) 38.7(5) . . . . yes
O(4) Ni(1) N(2) C(16) -138.9(3) . . . . yes
O(4) Ni(1) N(2) C(18) -16.4(4) . . . . yes
O(4) Ni(1) N(3) C(17) 121(1) . . . . yes
O(4) Ni(1) N(3) C(37) -107(1) . . . . yes
O(4) C(1) C(2) C(3) 0(1) . . . . yes
O(4) C(1) C(4) C(5) -36.4(9) . . . . yes
O(4) C(1) C(4) C(9) 142.4(7) . . . . yes
O(5) Ni(1) O(1) N(1) 37.5(6) . . . . yes
O(5) Ni(1) O(4) C(1) 12.2(5) . . . . yes
O(5) Ni(1) O(6) C(44) 7(4) . . . . yes
O(5) Ni(1) N(2) C(16) -49.5(3) . . . . yes
O(5) Ni(1) N(2) C(18) 73.1(4) . . . . yes
O(5) Ni(1) N(3) C(17) 76.7(4) . . . . yes
O(5) Ni(1) N(3) C(37) -152.5(4) . . . . yes
O(5) C(3) C(2) C(1) 0(1) . . . . yes
O(5) C(3) C(10) C(11) 143.5(7) . . . . yes
O(5) C(3) C(10) C(15) -34.7(9) . . . . yes
O(6) Ni(1) O(1) N(1) -144.8(6) . . . . yes
O(6) Ni(1) O(4) C(1) -166.3(5) . . . . yes
O(6) Ni(1) O(5) C(3) 18(4) . . . . yes
O(6) Ni(1) N(2) C(16) 132.6(4) . . . . yes
O(6) Ni(1) N(2) C(18) -104.8(4) . . . . yes
O(6) Ni(1) N(3) C(17) -105.0(4) . . . . yes
O(6) Ni(1) N(3) C(37) 25.8(4) . . . . yes
N(1) O(1) Ni(1) N(2) -88(1) . . . . yes
N(1) O(1) Ni(1) N(3) -48.6(6) . . . . yes
N(2) Ni(1) O(4) C(1) 103.2(5) . . . . yes
N(2) Ni(1) O(5) C(3) -116.2(5) . . . . yes
N(2) Ni(1) O(6) C(44) 141.7(5) . . . . yes
N(2) Ni(1) N(3) C(17) -15.0(4) . . . . yes
N(2) Ni(1) N(3) C(37) 115.8(4) . . . . yes
N(2) C(16) C(17) N(3) 41.9(6) . . . . yes
N(2) C(16) C(17) C(31) 168.1(5) . . . . yes
N(2) C(16) C(25) C(26) -110.2(6) . . . . yes
N(2) C(16) C(25) C(30) 71.1(8) . . . . yes
N(2) C(18) C(19) C(20) 57.1(8) . . . . yes
N(2) C(18) C(19) C(24) -126.0(7) . . . . yes
N(3) Ni(1) O(4) C(1) -32(1) . . . . yes
N(3) Ni(1) O(5) C(3) 162.0(5) . . . . yes
N(3) Ni(1) O(6) C(44) -136.4(5) . . . . yes
N(3) Ni(1) N(2) C(16) 36.3(3) . . . . yes
N(3) Ni(1) N(2) C(18) 158.9(4) . . . . yes
N(3) C(17) C(16) C(25) 167.9(5) . . . . yes
N(3) C(17) C(31) C(32) 54.1(8) . . . . yes
N(3) C(17) C(31) C(36) -124.9(6) . . . . yes
N(3) C(37) C(38) C(39) 114.3(7) . . . . yes
N(3) C(37) C(38) C(43) -63.3(8) . . . . yes
C(1) C(2) C(3) C(10) 179.3(6) . . . . yes
C(1) C(4) C(5) C(6) -178.6(7) . . . . yes
C(1) C(4) C(9) C(8) -178.6(8) . . . . yes
C(2) C(1) C(4) C(5) 141.5(7) . . . . yes
C(2) C(1) C(4) C(9) -39.7(9) . . . . yes
C(2) C(3) C(10) C(11) -36.6(10) . . . . yes
C(2) C(3) C(10) C(15) 145.3(7) . . . . yes
C(3) C(2) C(1) C(4) -177.9(6) . . . . yes
C(3) C(10) C(11) C(12) -177.5(9) . . . . yes
C(3) C(10) C(15) C(14) 179.4(8) . . . . yes
C(4) C(5) C(6) C(7) -3(1) . . . . yes
C(4) C(9) C(8) C(7) -1(1) . . . . yes
C(5) C(4) C(9) C(8) 0(1) . . . . yes
C(5) C(6) C(7) C(8) 2(1) . . . . yes
C(6) C(5) C(4) C(9) 2(1) . . . . yes
C(6) C(7) C(8) C(9) 0(1) . . . . yes
C(10) C(11) C(12) C(13) -2(1) . . . . yes
C(10) C(15) C(14) C(13) -1(1) . . . . yes
C(11) C(10) C(15) C(14) 1(1) . . . . yes
C(11) C(12) C(13) C(14) 1(1) . . . . yes
C(12) C(11) C(10) C(15) 0(1) . . . . yes
C(12) C(13) C(14) C(15) 0(1) . . . . yes
C(16) N(2) C(18) C(19) -159.9(5) . . . . yes
C(16) C(17) N(3) C(37) -141.9(5) . . . . yes
C(16) C(17) C(31) C(32) -71.6(7) . . . . yes
C(16) C(17) C(31) C(36) 109.4(7) . . . . yes
C(16) C(25) C(26) C(27) -177.8(6) . . . . yes
C(16) C(25) C(30) C(29) 176.6(6) . . . . yes
C(17) N(3) C(37) C(38) -58.8(7) . . . . yes
C(17) C(16) N(2) C(18) -175.8(5) . . . . yes
C(17) C(16) C(25) C(26) 126.3(6) . . . . yes
C(17) C(16) C(25) C(30) -52.3(8) . . . . yes
C(17) C(31) C(32) C(33) -178.7(7) . . . . yes
C(17) C(31) C(36) C(35) 178.7(6) . . . . yes
C(18) N(2) C(16) C(25) 59.0(7) . . . . yes
C(18) C(19) C(20) C(21) 176.1(7) . . . . yes
C(18) C(19) C(24) C(23) -176.9(6) . . . . yes
C(19) C(20) C(21) C(22) 0(1) . . . . yes
C(19) C(24) C(23) C(22) 1(1) . . . . yes
C(20) C(19) C(24) C(23) 0(1) . . . . yes
C(20) C(21) C(22) C(23) 2(1) . . . . yes
C(21) C(20) C(19) C(24) 0(1) . . . . yes
C(21) C(22) C(23) C(24) -3(1) . . . . yes
C(25) C(16) C(17) C(31) -65.8(7) . . . . yes
C(25) C(26) C(27) C(28) 1(1) . . . . yes
C(25) C(30) C(29) C(28) 1(1) . . . . yes
C(26) C(25) C(30) C(29) -2(1) . . . . yes
C(26) C(27) C(28) C(29) -2(1) . . . . yes
C(27) C(26) C(25) C(30) 0(1) . . . . yes
C(27) C(28) C(29) C(30) 0(1) . . . . yes
C(31) C(17) N(3) C(37) 92.9(6) . . . . yes
C(31) C(32) C(33) C(34) 0(1) . . . . yes
C(31) C(36) C(35) C(34) 0(1) . . . . yes
C(32) C(31) C(36) C(35) 0(1) . . . . yes
C(32) C(33) C(34) C(35) 0(1) . . . . yes
C(33) C(32) C(31) C(36) 0(1) . . . . yes
C(33) C(34) C(35) C(36) 0(1) . . . . yes
C(37) C(38) C(39) C(40) -178.7(7) . . . . yes
C(37) C(38) C(43) C(42) 178.2(7) . . . . yes
C(38) C(39) C(40) C(41) 1(1) . . . . yes
C(38) C(43) C(42) C(41) 0(1) . . . . yes
C(39) C(38) C(43) C(42) 0(1) . . . . yes
C(39) C(40) C(41) C(42) 0(1) . . . . yes
C(40) C(39) C(38) C(43) -1(1) . . . . yes
C(40) C(41) C(42) C(43) 0(1) . . . . yes
C(40) C(41) C(42) C(43) 0(1) . . . . yes
